data_7154116
loop_
_publ_author_name
'Bhowmik, Sandip'
'Ghosh, Biswa Nath'
'Rissanen, Kari'

_publ_section_title
;
 Transition metal ion induced hydrogelation by amino-terpyridine ligands.
;
_journal_issue 44
_journal_name_full 'Organic &amp; biomolecular chemistry'
_journal_page_first 8836
_journal_page_last 8839
_journal_paper_doi 10.1039/c4ob01867b
_journal_volume 12
_journal_year 2014
_chemical_formula_moiety 'C21 H16 Cl2 N4 Zn'
_chemical_formula_sum 'C21 H16 Cl2 N4 Zn'
_chemical_formula_weight 460.65
_space_group_IT_number 14
_symmetry_cell_setting monoclinic
_symmetry_space_group_name_Hall '-P 2yn'
_symmetry_space_group_name_H-M 'P 1 21/n 1'
_atom_sites_solution_hydrogens geom
_atom_sites_solution_primary direct
_atom_sites_solution_secondary difmap
_audit_creation_method SHELXL-97
_cell_angle_alpha 90.00
_cell_angle_beta 108.4790(19)
_cell_angle_gamma 90.00
_cell_formula_units_Z 4
_cell_length_a 12.5240(3)
_cell_length_b 9.51563(11)
_cell_length_c 16.6958(3)
_cell_measurement_reflns_used 5891
_cell_measurement_temperature 123.01(10)
_cell_measurement_theta_max 75.4600
_cell_measurement_theta_min 3.8480
_cell_volume 1887.11(6)
_computing_cell_refinement
;
CrysAlisPro, Agilent Technologies,
Version 1.171.36.21 (release 14-08-2012 CrysAlis171 .NET)
(compiled Sep 14 2012,17:21:16)
;
_computing_data_collection
;
CrysAlisPro, Agilent Technologies,
Version 1.171.36.21 (release 14-08-2012 CrysAlis171 .NET)
(compiled Sep 14 2012,17:21:16)
;
_computing_data_reduction
;
CrysAlisPro, Agilent Technologies,
Version 1.171.36.21 (release 14-08-2012 CrysAlis171 .NET)
(compiled Sep 14 2012,17:21:16)
;
_computing_publication_material 'WinGX (Farrugia, 2012)'
_computing_structure_refinement 'SHELXL-97 (Sheldrick, 2008)'
_computing_structure_solution
;
SUPERFLIP, J. Appl. Cryst. (2007) 40, 786-790
;
_diffrn_ambient_temperature 123.01(10)
_diffrn_detector_area_resol_mean 5.1977
_diffrn_measured_fraction_theta_full 1.000
_diffrn_measured_fraction_theta_max 1.000
_diffrn_measurement_device_type 'SuperNova, Dual, Cu at zero, Atlas'
_diffrn_measurement_method '\w scans'
_diffrn_radiation_monochromator mirror
_diffrn_radiation_source 'SuperNova (Cu) X-ray Source'
_diffrn_radiation_type CuK\a
_diffrn_radiation_wavelength 1.54184
_diffrn_reflns_av_R_equivalents 0.0256
_diffrn_reflns_av_sigmaI/netI 0.0255
_diffrn_reflns_limit_h_max 10
_diffrn_reflns_limit_h_min -15
_diffrn_reflns_limit_k_max 10
_diffrn_reflns_limit_k_min -11
_diffrn_reflns_limit_l_max 20
_diffrn_reflns_limit_l_min -17
_diffrn_reflns_number 10616
_diffrn_reflns_theta_full 67.49
_diffrn_reflns_theta_max 67.49
_diffrn_reflns_theta_min 3.88
_exptl_absorpt_coefficient_mu 4.528
_exptl_absorpt_correction_T_max 0.832
_exptl_absorpt_correction_T_min 0.702
_exptl_absorpt_correction_type analytical
_exptl_absorpt_process_details
;
CrysAlisPro, Agilent Technologies,
Version 1.171.37.31 (release 14-01-2014 CrysAlis171 .NET)
(compiled Jan 14 2014,18:38:05)
Analytical numeric absorption correction using a multifaceted crystal
            model based on expressions derived by R.C. Clark & J.S. Reid.
(Clark, R. C. & Reid, J. S. (1995). Acta Cryst. A51, 887-897)
Empirical absorption correction using spherical harmonics,
 implemented in SCALE3 ABSPACK scaling algorithm.
;
_exptl_crystal_colour yellow
_exptl_crystal_density_diffrn 1.621
_exptl_crystal_density_method 'not measured'
_exptl_crystal_description needle
_exptl_crystal_F_000 936
_exptl_crystal_size_max 0.12
_exptl_crystal_size_mid 0.09
_exptl_crystal_size_min 0.06
_refine_diff_density_max 0.323
_refine_diff_density_min -0.449
_refine_diff_density_rms 0.053
_refine_ls_extinction_method none
_refine_ls_goodness_of_fit_ref 1.042
_refine_ls_hydrogen_treatment mixed
_refine_ls_matrix_type full
_refine_ls_number_parameters 261
_refine_ls_number_reflns 3396
_refine_ls_number_restraints 0
_refine_ls_restrained_S_all 1.042
_refine_ls_R_factor_all 0.0295
_refine_ls_R_factor_gt 0.0258
_refine_ls_shift/su_max 0.001
_refine_ls_shift/su_mean 0.000
_refine_ls_structure_factor_coef Fsqd
_refine_ls_weighting_details 'calc w=1/[\s^2^(Fo^2^)+(0.0297P)^2^+1.1348P] where P=(Fo^2^+2Fc^2^)/3'
_refine_ls_weighting_scheme calc
_refine_ls_wR_factor_gt 0.0644
_refine_ls_wR_factor_ref 0.0669
_reflns_number_gt 3067
_reflns_number_total 3396
_reflns_threshold_expression >2\s(I)
_cod_data_source_file c4ob01867b2.cif
_cod_data_source_block ZnCl2(L2)
_cod_depositor_comments 'Adding full bibliography for 7154114--7154118.cif.'
_cod_original_cell_volume 1887.11(5)
_cod_original_sg_symbol_H-M P21/n
_cod_database_code 7154116

loop_
_symmetry_equiv_pos_as_xyz
'x, y, z'
'-x+1/2, y+1/2, -z+1/2'
'-x, -y, -z'
'x-1/2, -y-1/2, z-1/2'

loop_
_atom_site_label
_atom_site_type_symbol
_atom_site_fract_x
_atom_site_fract_y
_atom_site_fract_z
_atom_site_U_iso_or_equiv
_atom_site_adp_type
_atom_site_occupancy
_atom_site_symmetry_multiplicity
_atom_site_calc_flag
_atom_site_refinement_flags
Zn1 Zn 0.53341(2) 0.23752(3) 0.356907(16) 0.02111(9) Uani 1 1 d .
Cl1 Cl 0.39288(4) 0.37147(5) 0.37305(3) 0.02620(12) Uani 1 1 d .
Cl2 Cl 0.55043(4) 0.21110(5) 0.22438(3) 0.02621(12) Uani 1 1 d .
N1 N 0.45968(14) 0.03125(17) 0.36474(10) 0.0205(3) Uani 1 1 d .
N2 N 0.65939(14) 0.12905(17) 0.44733(10) 0.0197(3) Uani 1 1 d .
N3 N 0.66970(14) 0.38888(17) 0.40412(10) 0.0218(3) Uani 1 1 d .
N4 N 1.18842(17) -0.3748(2) 0.75219(12) 0.0275(4) Uani 1 1 d .
H4A H 1.256(3) -0.359(3) 0.7507(18) 0.044(8) Uiso 1 1 d .
H4B H 1.170(2) -0.461(3) 0.7537(18) 0.050(9) Uiso 1 1 d .
C1 C 0.35483(17) -0.0096(2) 0.32213(12) 0.0234(4) Uani 1 1 d .
H1 H 0.3046 0.0570 0.2874 0.028 Uiso 1 1 calc R
C2 C 0.31637(18) -0.1449(2) 0.32655(12) 0.0247(4) Uani 1 1 d .
H2 H 0.2412 -0.1704 0.2957 0.030 Uiso 1 1 calc R
C3 C 0.38932(18) -0.2418(2) 0.37659(13) 0.0238(4) Uani 1 1 d .
H3 H 0.3653 -0.3357 0.3801 0.029 Uiso 1 1 calc R
C4 C 0.49802(18) -0.2011(2) 0.42180(12) 0.0222(4) Uani 1 1 d .
H4 H 0.5493 -0.2663 0.4570 0.027 Uiso 1 1 calc R
C5 C 0.53063(16) -0.0634(2) 0.41479(11) 0.0191(4) Uani 1 1 d .
C6 C 0.64421(17) -0.0074(2) 0.46189(12) 0.0199(4) Uani 1 1 d .
C7 C 0.72922(17) -0.0862(2) 0.51661(12) 0.0208(4) Uani 1 1 d .
H7 H 0.7165 -0.1822 0.5264 0.025 Uiso 1 1 calc R
C8 C 0.83400(17) -0.0248(2) 0.55768(12) 0.0209(4) Uani 1 1 d .
C9 C 0.84653(17) 0.1186(2) 0.54304(12) 0.0212(4) Uani 1 1 d .
H9 H 0.9153 0.1654 0.5709 0.025 Uiso 1 1 calc R
C10 C 0.75776(17) 0.1914(2) 0.48766(12) 0.0202(4) Uani 1 1 d .
C11 C 0.76158(17) 0.3434(2) 0.46571(12) 0.0204(4) Uani 1 1 d .
C12 C 0.85169(18) 0.4311(2) 0.50357(13) 0.0255(4) Uani 1 1 d .
H12 H 0.9138 0.3986 0.5490 0.031 Uiso 1 1 calc R
C13 C 0.84915(19) 0.5678(2) 0.47360(13) 0.0272(4) Uani 1 1 d .
H13 H 0.9107 0.6294 0.4975 0.033 Uiso 1 1 calc R
C14 C 0.75639(19) 0.6134(2) 0.40879(13) 0.0269(4) Uani 1 1 d .
H14 H 0.7537 0.7057 0.3866 0.032 Uiso 1 1 calc R
C15 C 0.66759(19) 0.5213(2) 0.37709(13) 0.0254(4) Uani 1 1 d .
H15 H 0.6023 0.5535 0.3343 0.030 Uiso 1 1 calc R
C16 C 0.92738(17) -0.1100(2) 0.61300(12) 0.0202(4) Uani 1 1 d .
C17 C 1.03984(17) -0.0748(2) 0.62554(12) 0.0233(4) Uani 1 1 d .
H17 H 1.0570 0.0102 0.6025 0.028 Uiso 1 1 calc R
C18 C 1.12664(17) -0.1615(2) 0.67085(13) 0.0238(4) Uani 1 1 d .
H18 H 1.2024 -0.1351 0.6786 0.029 Uiso 1 1 calc R
C19 C 1.10393(18) -0.2882(2) 0.70549(12) 0.0228(4) Uani 1 1 d .
C20 C 0.99097(18) -0.3216(2) 0.69404(13) 0.0253(4) Uani 1 1 d .
H20 H 0.9734 -0.4055 0.7181 0.030 Uiso 1 1 calc R
C21 C 0.90530(18) -0.2350(2) 0.64870(13) 0.0249(4) Uani 1 1 d .
H21 H 0.8295 -0.2607 0.6415 0.030 Uiso 1 1 calc R

loop_
_atom_site_aniso_label
_atom_site_aniso_U_11
_atom_site_aniso_U_22
_atom_site_aniso_U_33
_atom_site_aniso_U_23
_atom_site_aniso_U_13
_atom_site_aniso_U_12
Zn1 0.02055(15) 0.01729(14) 0.02095(14) 0.00111(10) 0.00013(11) 0.00080(10)
Cl1 0.0233(3) 0.0201(2) 0.0313(3) 0.00155(19) 0.0030(2) 0.00342(19)
Cl2 0.0303(3) 0.0250(2) 0.0193(2) 0.00018(18) 0.00209(19) -0.0022(2)
N1 0.0211(9) 0.0187(8) 0.0186(8) 0.0002(6) 0.0020(6) 0.0009(7)
N2 0.0215(9) 0.0173(8) 0.0176(8) -0.0003(6) 0.0024(6) -0.0003(7)
N3 0.0235(9) 0.0184(8) 0.0207(8) -0.0002(6) 0.0029(7) 0.0009(7)
N4 0.0241(10) 0.0233(10) 0.0313(10) 0.0021(8) 0.0031(8) 0.0030(8)
C1 0.0215(10) 0.0246(10) 0.0205(9) -0.0004(8) 0.0015(8) 0.0032(8)
C2 0.0212(10) 0.0272(10) 0.0218(10) -0.0044(8) 0.0013(8) -0.0037(9)
C3 0.0276(11) 0.0196(9) 0.0229(10) -0.0038(8) 0.0061(8) -0.0046(8)
C4 0.0240(11) 0.0181(9) 0.0219(9) -0.0001(8) 0.0036(8) 0.0024(8)
C5 0.0210(10) 0.0188(9) 0.0155(9) -0.0011(7) 0.0030(8) 0.0009(8)
C6 0.0222(10) 0.0180(9) 0.0182(9) -0.0009(7) 0.0044(8) -0.0012(8)
C7 0.0231(10) 0.0178(9) 0.0196(9) 0.0010(7) 0.0042(8) 0.0002(8)
C8 0.0227(10) 0.0227(10) 0.0164(9) -0.0008(7) 0.0050(8) 0.0016(8)
C9 0.0194(10) 0.0221(9) 0.0198(9) -0.0006(8) 0.0028(8) -0.0004(8)
C10 0.0222(10) 0.0193(9) 0.0174(9) -0.0009(7) 0.0039(8) -0.0006(8)
C11 0.0221(10) 0.0194(9) 0.0185(9) -0.0006(7) 0.0045(8) 0.0005(8)
C12 0.0239(11) 0.0234(10) 0.0249(10) -0.0008(8) 0.0019(8) -0.0013(8)
C13 0.0282(11) 0.0219(10) 0.0312(11) -0.0039(8) 0.0088(9) -0.0053(9)
C14 0.0353(12) 0.0187(9) 0.0286(11) -0.0002(8) 0.0125(9) -0.0008(9)
C15 0.0315(12) 0.0212(10) 0.0218(9) 0.0024(8) 0.0063(9) 0.0037(9)
C16 0.0207(10) 0.0183(9) 0.0195(9) -0.0009(7) 0.0035(8) 0.0007(8)
C17 0.0270(11) 0.0191(9) 0.0216(10) 0.0009(8) 0.0046(8) -0.0006(8)
C18 0.0189(10) 0.0237(10) 0.0270(10) -0.0026(8) 0.0047(8) -0.0017(8)
C19 0.0250(11) 0.0227(10) 0.0178(9) -0.0024(8) 0.0026(8) 0.0028(8)
C20 0.0264(11) 0.0220(10) 0.0255(10) 0.0048(8) 0.0054(9) 0.0000(9)
C21 0.0217(11) 0.0275(10) 0.0233(10) 0.0029(8) 0.0040(8) -0.0004(9)

loop_
_atom_type_symbol
_atom_type_description
_atom_type_scat_dispersion_real
_atom_type_scat_dispersion_imag
_atom_type_scat_source
C C 0.0181 0.0091 'International Tables Vol C Tables 4.2.6.8 and 6.1.1.4'
H H 0.0000 0.0000 'International Tables Vol C Tables 4.2.6.8 and 6.1.1.4'
N N 0.0311 0.0180 'International Tables Vol C Tables 4.2.6.8 and 6.1.1.4'
Cl Cl 0.3639 0.7018 'International Tables Vol C Tables 4.2.6.8 and 6.1.1.4'
Zn Zn -1.5491 0.6778 'International Tables Vol C Tables 4.2.6.8 and 6.1.1.4'

loop_
_geom_angle_atom_site_label_1
_geom_angle_atom_site_label_2
_geom_angle_atom_site_label_3
_geom_angle
N2 Zn1 N3 74.85(6)
N2 Zn1 N1 75.47(6)
N3 Zn1 N1 150.06(6)
N2 Zn1 Cl1 129.38(5)
N3 Zn1 Cl1 97.73(5)
N1 Zn1 Cl1 98.01(5)
N2 Zn1 Cl2 111.31(5)
N3 Zn1 Cl2 96.85(5)
N1 Zn1 Cl2 97.40(4)
Cl1 Zn1 Cl2 119.31(2)
C1 N1 C5 118.51(17)
C1 N1 Zn1 126.15(13)
C5 N1 Zn1 115.26(13)
C10 N2 C6 119.75(17)
C10 N2 Zn1 120.67(13)
C6 N2 Zn1 119.48(13)
C15 N3 C11 118.74(18)
C15 N3 Zn1 124.85(14)
C11 N3 Zn1 116.41(13)
C19 N4 H4A 117.3(19)
C19 N4 H4B 115(2)
H4A N4 H4B 116(3)
N1 C1 C2 122.76(19)
N1 C1 H1 118.6
C2 C1 H1 118.6
C3 C2 C1 118.66(19)
C3 C2 H2 120.7
C1 C2 H2 120.7
C2 C3 C4 119.41(19)
C2 C3 H3 120.3
C4 C3 H3 120.3
C3 C4 C5 118.81(19)
C3 C4 H4 120.6
C5 C4 H4 120.6
N1 C5 C4 121.84(18)
N1 C5 C6 114.78(17)
C4 C5 C6 123.38(18)
N2 C6 C7 121.26(18)
N2 C6 C5 114.56(17)
C7 C6 C5 124.17(17)
C6 C7 C8 120.17(18)
C6 C7 H7 119.9
C8 C7 H7 119.9
C7 C8 C9 117.34(18)
C7 C8 C16 120.57(18)
C9 C8 C16 122.08(18)
C10 C9 C8 119.45(19)
C10 C9 H9 120.3
C8 C9 H9 120.3
N2 C10 C9 121.98(18)
N2 C10 C11 113.60(17)
C9 C10 C11 124.42(18)
N3 C11 C12 122.00(18)
N3 C11 C10 114.26(17)
C12 C11 C10 123.74(18)
C11 C12 C13 118.50(19)
C11 C12 H12 120.8
C13 C12 H12 120.8
C14 C13 C12 119.5(2)
C14 C13 H13 120.2
C12 C13 H13 120.2
C13 C14 C15 118.36(19)
C13 C14 H14 120.8
C15 C14 H14 120.8
N3 C15 C14 122.8(2)
N3 C15 H15 118.6
C14 C15 H15 118.6
C21 C16 C17 117.79(18)
C21 C16 C8 120.56(18)
C17 C16 C8 121.44(18)
C18 C17 C16 121.30(18)
C18 C17 H17 119.3
C16 C17 H17 119.3
C17 C18 C19 120.69(19)
C17 C18 H18 119.7
C19 C18 H18 119.7
N4 C19 C20 120.27(19)
N4 C19 C18 121.9(2)
C20 C19 C18 117.73(19)
C21 C20 C19 121.13(19)
C21 C20 H20 119.4
C19 C20 H20 119.4
C20 C21 C16 121.3(2)
C20 C21 H21 119.3
C16 C21 H21 119.3

loop_
_geom_bond_atom_site_label_1
_geom_bond_atom_site_label_2
_geom_bond_distance
Zn1 N2 2.0794(16)
Zn1 N3 2.1809(17)
Zn1 N1 2.1906(16)
Zn1 Cl1 2.2574(5)
Zn1 Cl2 2.3030(5)
N1 C1 1.338(3)
N1 C5 1.352(2)
N2 C10 1.341(3)
N2 C6 1.346(2)
N3 C15 1.336(3)
N3 C11 1.349(3)
N4 C19 1.372(3)
N4 H4A 0.87(3)
N4 H4B 0.85(3)
C1 C2 1.385(3)
C1 H1 0.9500
C2 C3 1.378(3)
C2 H2 0.9500
C3 C4 1.386(3)
C3 H3 0.9500
C4 C5 1.389(3)
C4 H4 0.9500
C5 C6 1.489(3)
C6 C7 1.383(3)
C7 C8 1.401(3)
C7 H7 0.9500
C8 C9 1.404(3)
C8 C16 1.481(3)
C9 C10 1.385(3)
C9 H9 0.9500
C10 C11 1.497(3)
C11 C12 1.385(3)
C12 C13 1.390(3)
C12 H12 0.9500
C13 C14 1.383(3)
C13 H13 0.9500
C14 C15 1.383(3)
C14 H14 0.9500
C15 H15 0.9500
C16 C21 1.397(3)
C16 C17 1.397(3)
C17 C18 1.383(3)
C17 H17 0.9500
C18 C19 1.405(3)
C18 H18 0.9500
C19 C20 1.403(3)
C20 C21 1.374(3)
C20 H20 0.9500
C21 H21 0.9500

loop_
_geom_torsion_atom_site_label_1
_geom_torsion_atom_site_label_2
_geom_torsion_atom_site_label_3
_geom_torsion_atom_site_label_4
_geom_torsion
N2 Zn1 N1 C1 177.59(17)
N3 Zn1 N1 C1 169.98(14)
Cl1 Zn1 N1 C1 48.88(16)
Cl2 Zn1 N1 C1 -72.23(16)
N2 Zn1 N1 C5 -5.76(13)
N3 Zn1 N1 C5 -13.4(2)
Cl1 Zn1 N1 C5 -134.47(12)
Cl2 Zn1 N1 C5 104.42(13)
N3 Zn1 N2 C10 -1.88(14)
N1 Zn1 N2 C10 -177.95(15)
Cl1 Zn1 N2 C10 -89.47(15)
Cl2 Zn1 N2 C10 89.66(14)
N3 Zn1 N2 C6 -178.06(15)
N1 Zn1 N2 C6 5.87(14)
Cl1 Zn1 N2 C6 94.35(14)
Cl2 Zn1 N2 C6 -86.52(14)
N2 Zn1 N3 C15 179.30(17)
N1 Zn1 N3 C15 -173.07(14)
Cl1 Zn1 N3 C15 -51.91(16)
Cl2 Zn1 N3 C15 69.01(16)
N2 Zn1 N3 C11 -1.37(13)
N1 Zn1 N3 C11 6.3(2)
Cl1 Zn1 N3 C11 127.43(13)
Cl2 Zn1 N3 C11 -111.65(13)
C5 N1 C1 C2 -0.6(3)
Zn1 N1 C1 C2 175.93(15)
N1 C1 C2 C3 -0.4(3)
C1 C2 C3 C4 0.9(3)
C2 C3 C4 C5 -0.5(3)
C1 N1 C5 C4 1.1(3)
Zn1 N1 C5 C4 -175.86(14)
C1 N1 C5 C6 -178.08(16)
Zn1 N1 C5 C6 5.0(2)
C3 C4 C5 N1 -0.5(3)
C3 C4 C5 C6 178.55(18)
C10 N2 C6 C7 -1.3(3)
Zn1 N2 C6 C7 174.87(14)
C10 N2 C6 C5 178.68(16)
Zn1 N2 C6 C5 -5.1(2)
N1 C5 C6 N2 -0.2(2)
C4 C5 C6 N2 -179.35(17)
N1 C5 C6 C7 179.79(18)
C4 C5 C6 C7 0.7(3)
N2 C6 C7 C8 -0.6(3)
C5 C6 C7 C8 179.42(17)
C6 C7 C8 C9 2.2(3)
C6 C7 C8 C16 -176.88(17)
C7 C8 C9 C10 -1.9(3)
C16 C8 C9 C10 177.08(17)
C6 N2 C10 C9 1.6(3)
Zn1 N2 C10 C9 -174.60(14)
C6 N2 C10 C11 -179.38(16)
Zn1 N2 C10 C11 4.5(2)
C8 C9 C10 N2 0.1(3)
C8 C9 C10 C11 -178.83(18)
C15 N3 C11 C12 2.3(3)
Zn1 N3 C11 C12 -177.09(15)
C15 N3 C11 C10 -176.66(17)
Zn1 N3 C11 C10 4.0(2)
N2 C10 C11 N3 -5.4(2)
C9 C10 C11 N3 173.65(18)
N2 C10 C11 C12 175.69(18)
C9 C10 C11 C12 -5.3(3)
N3 C11 C12 C13 -3.5(3)
C10 C11 C12 C13 175.33(19)
C11 C12 C13 C14 1.6(3)
C12 C13 C14 C15 1.4(3)
C11 N3 C15 C14 0.9(3)
Zn1 N3 C15 C14 -179.76(15)
C13 C14 C15 N3 -2.7(3)
C7 C8 C16 C21 -22.2(3)
C9 C8 C16 C21 158.80(19)
C7 C8 C16 C17 152.40(19)
C9 C8 C16 C17 -26.6(3)
C21 C16 C17 C18 0.8(3)
C8 C16 C17 C18 -173.97(18)
C16 C17 C18 C19 0.2(3)
C17 C18 C19 N4 -178.63(19)
C17 C18 C19 C20 -1.4(3)
N4 C19 C20 C21 178.89(19)
C18 C19 C20 C21 1.6(3)
C19 C20 C21 C16 -0.6(3)
C17 C16 C21 C20 -0.6(3)
C8 C16 C21 C20 174.22(18)
